data_2203056
loop_
_publ_author_name
'Amini, Mostafa M.'
'Mirzaee, Mehdi'
'Ng, Seik Weng'

_publ_section_title
;
 \m-Oxo-bis{diethoxy[salicylaldoximato(2--)]niobium(V)}
;
_journal_issue 1
_journal_name_full 'Acta Crystallographica Section E'
_journal_page_first m53
_journal_page_last m55
_journal_paper_doi 10.1107/S1600536803027673
_journal_volume 60
_journal_year 2004
_chemical_formula_iupac '[Nb2 O (C7 H5 N O2)2 (C2 H5 O)4]'
_chemical_formula_moiety 'C22 H30 N2 Nb2 O9'
_chemical_formula_sum 'C22 H30 N2 Nb2 O9'
_chemical_formula_weight 652.30
_chemical_name_systematic
;
\m-Oxo-bis{diethoxy[salicylaldoximato(2-)]niobium(V)}
;
_space_group_IT_number 2
_symmetry_cell_setting triclinic
_symmetry_space_group_name_Hall '-P 1'
_symmetry_space_group_name_H-M 'P -1'
_atom_sites_solution_hydrogens geom
_atom_sites_solution_primary direct
_atom_sites_solution_secondary difmap
_audit_creation_method SHELXL-97
_cell_angle_alpha 63.6790(10)
_cell_angle_beta 68.1240(10)
_cell_angle_gamma 79.0950(10)
_cell_formula_units_Z 2
_cell_length_a 10.8119(7)
_cell_length_b 12.1443(8)
_cell_length_c 12.2344(8)
_cell_measurement_reflns_used 7063
_cell_measurement_temperature 173(2)
_cell_measurement_theta_max 26.6
_cell_measurement_theta_min 2.3
_cell_volume 1335.63(15)
_computing_cell_refinement SMART
_computing_data_collection 'SMART (Bruker, 2001)'
_computing_data_reduction 'SAINT (Bruker, 2001)'
_computing_molecular_graphics 'ORTEPII (Johnson, 1976)'
_computing_publication_material SHELXL97
_computing_structure_refinement 'SHELXL97 (Sheldrick, 1997)'
_computing_structure_solution 'SHELXS97 (Sheldrick, 1997)'
_diffrn_ambient_temperature 173(2)
_diffrn_measured_fraction_theta_full 0.994
_diffrn_measured_fraction_theta_max 0.958
_diffrn_measurement_device_type 'Siemens P4/CCD area-detector'
_diffrn_measurement_method '\f and \w'
_diffrn_radiation_monochromator graphite
_diffrn_radiation_source 'normal-focus sealed tube'
_diffrn_radiation_type MoK\a
_diffrn_radiation_wavelength 0.71073
_diffrn_reflns_av_R_equivalents 0.017
_diffrn_reflns_av_sigmaI/netI 0.020
_diffrn_reflns_limit_h_max 13
_diffrn_reflns_limit_h_min -13
_diffrn_reflns_limit_k_max 15
_diffrn_reflns_limit_k_min -14
_diffrn_reflns_limit_l_max 15
_diffrn_reflns_limit_l_min -15
_diffrn_reflns_number 16798
_diffrn_reflns_theta_full 25.00
_diffrn_reflns_theta_max 26.6
_diffrn_reflns_theta_min 1.9
_diffrn_standards_decay_% 0
_diffrn_standards_number 0
_exptl_absorpt_coefficient_mu 0.908
_exptl_absorpt_correction_T_max 0.831
_exptl_absorpt_correction_T_min 0.660
_exptl_absorpt_correction_type multi-scan
_exptl_absorpt_process_details '(SADABS; Sheldrick, 1996)'
_exptl_crystal_colour orange
_exptl_crystal_density_diffrn 1.622
_exptl_crystal_density_method 'not measured'
_exptl_crystal_description block
_exptl_crystal_F_000 660
_exptl_crystal_size_max 0.50
_exptl_crystal_size_mid 0.50
_exptl_crystal_size_min 0.20
_refine_diff_density_max 0.62
_refine_diff_density_min -0.55
_refine_ls_extinction_method none
_refine_ls_goodness_of_fit_ref 1.03
_refine_ls_hydrogen_treatment constr
_refine_ls_matrix_type full
_refine_ls_number_parameters 316
_refine_ls_number_reflns 5367
_refine_ls_number_restraints 0
_refine_ls_restrained_S_all 1.03
_refine_ls_R_factor_all 0.025
_refine_ls_R_factor_gt 0.021
_refine_ls_shift/su_max 0.000
_refine_ls_shift/su_mean 0.000
_refine_ls_structure_factor_coef Fsqd
_refine_ls_weighting_details 'calc w = 1/[\s^2^(Fo^2^)+(0.0412P)^2^] where P = (Fo^2^+2Fc^2^)/3'
_refine_ls_weighting_scheme calc
_refine_ls_wR_factor_gt 0.050
_refine_ls_wR_factor_ref 0.060
_reflns_number_gt 4675
_reflns_number_total 5367
_reflns_threshold_expression I>2\s(I)
_cod_data_source_file ci6314.cif
_cod_data_source_block I
_cod_depositor_comments
;
The following automatic conversions were performed:
'_symmetry_cell_setting' value 'Triclinic' changed to 'triclinic'
according to '/home/saulius/struct/CIF-dictionaries/cif_core.dic'
dictionary named 'cif_core.dic' version 2.4.1 from 2010-06-29.

Automatic conversion script
Id: cif_fix_enum 1527 2010-12-29 10:47:43Z saulius 

The following automatic conversions were performed:

'_symmetry_cell_setting' value 'Triclinic' changed to 'triclinic'
according to /home/saulius/struct/CIF-dictionaries/cif_core.dic
dictionary named 'cif_core.dic' version 2.4.1 from 2010-06-29.

Automatic conversion script
Id: cif_fix_values 1715 2011-07-08 13:25:40Z adriana 
;
_cod_database_code 2203056
_cod_database_fobs_code 2203056

loop_
_symmetry_equiv_pos_as_xyz
'x, y, z'
'-x, -y, -z'

loop_
_atom_site_label
_atom_site_fract_x
_atom_site_fract_y
_atom_site_fract_z
_atom_site_U_iso_or_equiv
_atom_site_adp_type
_atom_site_calc_flag
_atom_site_refinement_flags
_atom_site_occupancy
_atom_site_type_symbol
Nb1 0.75546(2) 0.87056(2) 0.79634(2) 0.02052(6) Uani d . 1 Nb
Nb2 0.65168(2) 0.69048(2) 0.69061(2) 0.02242(6) Uani d . 1 Nb
O1 0.78070(10) 1.04840(10) 0.72720(10) 0.0268(3) Uani d . 1 O
O2 0.57220(10) 0.86710(10) 0.64440(10) 0.0268(3) Uani d . 1 O
O3 0.89700(10) 0.81180(10) 0.86590(10) 0.0293(3) Uani d . 1 O
O4 0.60850(10) 0.86960(10) 0.94180(10) 0.0303(3) Uani d . 1 O
O5 0.67550(10) 0.70860(10) 0.51600(10) 0.0283(3) Uani d . 1 O
O6 0.88750(10) 0.85430(10) 0.63040(10) 0.0283(3) Uani d . 1 O
O7 0.4845(2) 0.61640(10) 0.77920(10) 0.0329(3) Uani d . 1 O
O8 0.7638(2) 0.54800(10) 0.7291(2) 0.0400(4) Uani d . 1 O
O9 0.68620(10) 0.72410(10) 0.81650(10) 0.0241(3) Uani d . 1 O
N1 0.6278(2) 0.9519(2) 0.6591(2) 0.0233(3) Uani d . 1 N
N2 0.8409(2) 0.8103(2) 0.5659(2) 0.0246(3) Uani d . 1 N
C1 0.7379(2) 1.1602(2) 0.6549(2) 0.0240(4) Uani d . 1 C
C2 0.7737(2) 1.2666(2) 0.6538(2) 0.0303(5) Uani d . 1 C
C3 0.7329(2) 1.3823(2) 0.5793(2) 0.0348(5) Uani d . 1 C
C4 0.6588(2) 1.3948(2) 0.5020(2) 0.0377(5) Uani d . 1 C
C5 0.6221(2) 1.2907(2) 0.5027(2) 0.0334(5) Uani d . 1 C
C6 0.6584(2) 1.1714(2) 0.5814(2) 0.0249(4) Uani d . 1 C
C7 0.6099(2) 1.0653(2) 0.5839(2) 0.0258(4) Uani d . 1 C
C8 1.0185(2) 0.7399(2) 0.8542(3) 0.0440(6) Uani d . 1 C
C9 1.1381(3) 0.8181(3) 0.7710(3) 0.0688(9) Uani d . 1 C
C10 0.4794(3) 0.8235(3) 1.0240(3) 0.0560(7) Uani d . 1 C
C11 0.3731(3) 0.8863(3) 0.9657(3) 0.0610(8) Uani d . 1 C
C12 0.7526(2) 0.7595(2) 0.3909(2) 0.0246(4) Uani d . 1 C
C13 0.7176(2) 0.7470(2) 0.2971(2) 0.0278(4) Uani d . 1 C
C14 0.7968(2) 0.7960(2) 0.1680(2) 0.0336(5) Uani d . 1 C
C15 0.9115(2) 0.8585(2) 0.1296(2) 0.0354(5) Uani d . 1 C
C16 0.9458(2) 0.8747(2) 0.2206(2) 0.0312(5) Uani d . 1 C
C17 0.8669(2) 0.8258(2) 0.3528(2) 0.0252(4) Uani d . 1 C
C18 0.9036(2) 0.8515(2) 0.4432(2) 0.0259(4) Uani d . 1 C
C19 0.3888(3) 0.5384(3) 0.8896(2) 0.0486(7) Uani d . 1 C
C20 0.3118(3) 0.4742(3) 0.8548(3) 0.0537(7) Uani d . 1 C
C21 0.8616(3) 0.4881(3) 0.7906(3) 0.0529(7) Uani d . 1 C
C22 0.9938(3) 0.4998(3) 0.6927(3) 0.0730(9) Uani d . 1 C
H2 0.8260 1.2591 0.7044 0.036 Uiso calc R 1 H
H3 0.7556 1.4533 0.5808 0.042 Uiso calc R 1 H
H4 0.6335 1.4742 0.4491 0.045 Uiso calc R 1 H
H5 0.5720 1.2997 0.4497 0.040 Uiso calc R 1 H
H7 0.5623 1.0803 0.5269 0.031 Uiso calc R 1 H
H8a 1.0162 0.6832 0.8168 0.053 Uiso calc R 1 H
H8b 1.0261 0.6897 0.9411 0.053 Uiso calc R 1 H
H9a 1.2189 0.7655 0.7657 0.103 Uiso calc R 1 H
H9b 1.1417 0.8734 0.8086 0.103 Uiso calc R 1 H
H9c 1.1320 0.8667 0.6843 0.103 Uiso calc R 1 H
H10a 0.4577 0.8330 1.1055 0.067 Uiso calc R 1 H
H10b 0.4806 0.7345 1.0456 0.067 Uiso calc R 1 H
H11a 0.2869 0.8510 1.0269 0.092 Uiso calc R 1 H
H11b 0.3923 0.8751 0.8863 0.092 Uiso calc R 1 H
H11c 0.3701 0.9742 0.9454 0.092 Uiso calc R 1 H
H13 0.6393 0.7049 0.3221 0.033 Uiso calc R 1 H
H14 0.7725 0.7868 0.1055 0.040 Uiso calc R 1 H
H15 0.9664 0.8901 0.0415 0.043 Uiso calc R 1 H
H16 1.0229 0.9191 0.1937 0.037 Uiso calc R 1 H
H18 0.9780 0.9016 0.4093 0.031 Uiso calc R 1 H
H19a 0.3260 0.5874 0.9349 0.058 Uiso calc R 1 H
H19b 0.4340 0.4762 0.9493 0.058 Uiso calc R 1 H
H20a 0.2456 0.4216 0.9335 0.081 Uiso calc R 1 H
H20b 0.3735 0.4238 0.8123 0.081 Uiso calc R 1 H
H20c 0.2665 0.5356 0.7962 0.081 Uiso calc R 1 H
H21a 0.8411 0.4001 0.8439 0.063 Uiso calc R 1 H
H21b 0.8605 0.5258 0.8480 0.063 Uiso calc R 1 H
H22a 1.0609 0.4585 0.7351 0.109 Uiso calc R 1 H
H22b 1.0141 0.5870 0.6407 0.109 Uiso calc R 1 H
H22c 0.9946 0.4616 0.6366 0.109 Uiso calc R 1 H

loop_
_atom_site_aniso_label
_atom_site_aniso_U_11
_atom_site_aniso_U_22
_atom_site_aniso_U_33
_atom_site_aniso_U_12
_atom_site_aniso_U_13
_atom_site_aniso_U_23
Nb1 0.02200(10) 0.02450(10) 0.01770(10) -0.00260(10) -0.00660(10) -0.01000(10)
Nb2 0.02470(10) 0.02530(10) 0.01900(10) -0.00630(10) -0.00500(10) -0.01020(10)
O1 0.0300(10) 0.0270(10) 0.0280(10) -0.0050(10) -0.0130(10) -0.0110(10)
O2 0.0280(10) 0.0270(10) 0.0340(10) -0.0050(10) -0.0150(10) -0.0130(10)
O3 0.0290(10) 0.0380(10) 0.0280(10) 0.0030(10) -0.0140(10) -0.0170(10)
O4 0.0280(10) 0.0390(10) 0.0250(10) -0.0020(10) -0.0030(10) -0.0180(10)
O5 0.0290(10) 0.0370(10) 0.0220(10) -0.0110(10) -0.0050(10) -0.0140(10)
O6 0.0240(10) 0.0440(10) 0.0240(10) -0.0100(10) -0.0050(10) -0.0200(10)
O7 0.0370(10) 0.0330(10) 0.0260(10) -0.0170(10) -0.0030(10) -0.0100(10)
O8 0.0510(10) 0.0360(10) 0.0490(10) 0.0090(10) -0.0280(10) -0.0250(10)
O9 0.0290(10) 0.0240(10) 0.0170(10) -0.0050(10) -0.0060(10) -0.0070(10)
N1 0.0230(10) 0.0270(10) 0.0250(10) -0.0050(10) -0.0080(10) -0.0130(10)
N2 0.0230(10) 0.0340(10) 0.0220(10) -0.0050(10) -0.0060(10) -0.0160(10)
C1 0.0230(10) 0.0270(10) 0.0220(10) -0.0030(10) -0.0030(10) -0.0120(10)
C2 0.0330(10) 0.0320(10) 0.0300(10) -0.0060(10) -0.0080(10) -0.0160(10)
C3 0.0370(10) 0.0290(10) 0.0420(10) -0.0050(10) -0.0080(10) -0.0200(10)
C4 0.0390(10) 0.0250(10) 0.0450(10) 0.0020(10) -0.0150(10) -0.0100(10)
C5 0.0320(10) 0.0310(10) 0.0380(10) 0.0000(10) -0.0160(10) -0.0120(10)
C6 0.0240(10) 0.0250(10) 0.0260(10) -0.0020(10) -0.0070(10) -0.0110(10)
C7 0.0240(10) 0.0300(10) 0.0270(10) -0.0010(10) -0.0120(10) -0.0120(10)
C8 0.0380(10) 0.0420(10) 0.059(2) 0.0100(10) -0.0250(10) -0.0230(10)
C9 0.034(2) 0.057(2) 0.094(2) 0.0050(10) -0.004(2) -0.029(2)
C10 0.0330(10) 0.072(2) 0.0370(10) -0.0080(10) 0.0040(10) -0.0100(10)
C11 0.0320(10) 0.087(2) 0.060(2) -0.0030(10) -0.0070(10) -0.033(2)
C12 0.0280(10) 0.0260(10) 0.0210(10) -0.0020(10) -0.0060(10) -0.0120(10)
C13 0.0350(10) 0.0270(10) 0.0260(10) -0.0040(10) -0.0120(10) -0.0120(10)
C14 0.0500(10) 0.0330(10) 0.0250(10) -0.0050(10) -0.0140(10) -0.0140(10)
C15 0.0480(10) 0.0380(10) 0.0190(10) -0.0100(10) -0.0050(10) -0.0110(10)
C16 0.0340(10) 0.0370(10) 0.0230(10) -0.0090(10) -0.0040(10) -0.0130(10)
C17 0.0270(10) 0.0290(10) 0.0210(10) -0.0030(10) -0.0070(10) -0.0120(10)
C18 0.0230(10) 0.0330(10) 0.0230(10) -0.0060(10) -0.0040(10) -0.0130(10)
C19 0.054(2) 0.059(2) 0.0290(10) -0.0360(10) -0.0050(10) -0.0080(10)
C20 0.065(2) 0.049(2) 0.045(2) -0.0350(10) -0.0230(10) -0.0010(10)
C21 0.056(2) 0.055(2) 0.052(2) 0.0030(10) -0.0210(10) -0.0250(10)
C22 0.063(2) 0.078(2) 0.074(2) 0.005(2) -0.017(2) -0.034(2)

loop_
_atom_type_symbol
_atom_type_description
_atom_type_scat_dispersion_real
_atom_type_scat_dispersion_imag
_atom_type_scat_source
C C 0.0033 0.0016 'International Tables Vol C Tables 4.2.6.8 and 6.1.1.4'
H H 0.0000 0.0000 'International Tables Vol C Tables 4.2.6.8 and 6.1.1.4'
N N 0.0061 0.0033 'International Tables Vol C Tables 4.2.6.8 and 6.1.1.4'
O O 0.0106 0.0060 'International Tables Vol C Tables 4.2.6.8 and 6.1.1.4'
Nb Nb -2.0727 0.6215 'International Tables Vol C Tables 4.2.6.8 and 6.1.1.4'

loop_
_geom_angle_atom_site_label_1
_geom_angle_atom_site_label_2
_geom_angle_atom_site_label_3
_geom_angle
_geom_angle_publ_flag
O1 Nb1 O3 98.70(10) yes
O1 Nb1 O4 93.40(10) yes
O1 Nb1 O6 93.90(10) yes
O1 Nb1 O9 155.80(10) yes
O1 Nb1 N1 78.10(10) yes
O3 Nb1 O4 102.20(10) yes
O3 Nb1 O6 86.90(10) yes
O3 Nb1 O9 104.60(10) yes
O3 Nb1 N1 164.70(10) yes
O4 Nb1 O6 167.40(10) yes
O4 Nb1 O9 87.80(10) yes
O4 Nb1 N1 93.00(10) yes
O6 Nb1 O9 81.30(10) yes
O6 Nb1 N1 78.40(10) yes
O9 Nb1 N1 77.70(10) yes
O2 Nb2 O5 89.00(10) yes
O2 Nb2 O7 94.20(10) yes
O2 Nb2 O8 164.80(10) yes
O2 Nb2 O9 81.90(10) yes
O2 Nb2 N2 77.30(10) yes
O5 Nb2 O7 99.30(10) yes
O5 Nb2 O8 95.30(10) yes
O5 Nb2 O9 155.50(10) yes
O5 Nb2 N2 78.00(10) yes
O7 Nb2 O8 99.50(10) yes
O7 Nb2 O9 104.00(10) yes
O7 Nb2 N2 171.00(10) yes
O8 Nb2 O9 88.30(10) yes
O8 Nb2 N2 89.30(10) yes
O9 Nb2 N2 77.90(10) yes
C1 O1 Nb1 142.90(10) no
N1 O2 Nb2 119.20(10) no
C8 O3 Nb1 141.90(10) no
C10 O4 Nb1 145.5(2) no
C12 O5 Nb2 143.50(10) no
N2 O6 Nb1 118.50(10) no
C19 O7 Nb2 153.0(2) no
C21 O8 Nb2 143.7(2) no
Nb2 O9 Nb1 129.40(10) no
C7 N1 O2 113.7(2) no
C7 N1 Nb1 129.90(10) no
O2 N1 Nb1 116.10(10) no
C18 N2 O6 113.7(2) no
C18 N2 Nb2 130.20(10) no
O6 N2 Nb2 115.80(10) no
O1 C1 C2 119.2(2) no
O1 C1 C6 121.1(2) no
C2 C1 C6 119.7(2) no
C3 C2 C1 120.4(2) no
C2 C3 C4 120.4(2) no
C5 C4 C3 119.8(2) no
C4 C5 C6 121.0(2) no
C1 C6 C5 118.6(2) no
C1 C6 C7 123.0(2) no
C5 C6 C7 118.4(2) no
N1 C7 C6 124.1(2) no
O3 C8 C9 112.1(2) no
O4 C10 C11 113.3(2) no
O5 C12 C13 119.1(2) no
O5 C12 C17 121.2(2) no
C13 C12 C17 119.7(2) no
C14 C13 C12 120.4(2) no
C13 C14 C15 120.5(2) no
C16 C15 C14 119.9(2) no
C15 C16 C17 120.8(2) no
C16 C17 C12 118.7(2) no
C16 C17 C18 118.4(2) no
C12 C17 C18 122.8(2) no
N2 C18 C17 124.1(2) no
O7 C19 C20 111.6(2) no
O8 C21 C22 109.6(2) no
C3 C2 H2 119.8 no
C1 C2 H2 119.8 no
C2 C3 H3 119.8 no
C4 C3 H3 119.8 no
C5 C4 H4 120.1 no
C3 C4 H4 120.1 no
C4 C5 H5 119.5 no
C6 C5 H5 119.5 no
N1 C7 H7 117.9 no
C6 C7 H7 117.9 no
O3 C8 H8a 109.2 no
C9 C8 H8a 109.2 no
O3 C8 H8b 109.2 no
C9 C8 H8b 109.2 no
H8a C8 H8b 107.9 no
C8 C9 H9a 109.5 no
C8 C9 H9b 109.5 no
H9a C9 H9b 109.5 no
C8 C9 H9c 109.5 no
H9a C9 H9c 109.5 no
H9b C9 H9c 109.5 no
O4 C10 H10a 108.9 no
C11 C10 H10a 108.9 no
O4 C10 H10b 108.9 no
C11 C10 H10b 108.9 no
H10a C10 H10b 107.7 no
C10 C11 H11a 109.5 no
C10 C11 H11b 109.5 no
H11a C11 H11b 109.5 no
C10 C11 H11c 109.5 no
H11a C11 H11c 109.5 no
H11b C11 H11c 109.5 no
C14 C13 H13 119.8 no
C12 C13 H13 119.8 no
C13 C14 H14 119.7 no
C15 C14 H14 119.7 no
C16 C15 H15 120.1 no
C14 C15 H15 120.1 no
C15 C16 H16 119.6 no
C17 C16 H16 119.6 no
N2 C18 H18 118.0 no
C17 C18 H18 118.0 no
O7 C19 H19a 109.3 no
C20 C19 H19a 109.3 no
O7 C19 H19b 109.3 no
C20 C19 H19b 109.3 no
H19a C19 H19b 108.0 no
C19 C20 H20a 109.5 no
C19 C20 H20b 109.5 no
H20a C20 H20b 109.5 no
C19 C20 H20c 109.5 no
H20a C20 H20c 109.5 no
H20b C20 H20c 109.5 no
O8 C21 H21a 109.8 no
C22 C21 H21a 109.8 no
O8 C21 H21b 109.8 no
C22 C21 H21b 109.8 no
H21a C21 H21b 108.2 no
C21 C22 H22a 109.5 no
C21 C22 H22b 109.5 no
H22a C22 H22b 109.5 no
C21 C22 H22c 109.5 no
H22a C22 H22c 109.5 no
H22b C22 H22c 109.5 no

loop_
_geom_bond_atom_site_label_1
_geom_bond_atom_site_label_2
_geom_bond_distance
_geom_bond_publ_flag
Nb1 O1 1.9710(10) yes
Nb1 O3 1.8960(10) yes
Nb1 O4 1.8900(10) yes
Nb1 O6 2.0710(10) yes
Nb1 O9 1.9400(10) yes
Nb1 N1 2.333(2) yes
Nb2 O2 2.0610(10) yes
Nb2 O5 1.9690(10) yes
Nb2 O7 1.882(2) yes
Nb2 O8 1.897(2) yes
Nb2 O9 1.9300(10) yes
Nb2 N2 2.337(2) yes
O1 C1 1.357(2) no
O2 N1 1.390(2) no
O3 C8 1.430(3) no
O4 C10 1.423(3) no
O5 C12 1.350(2) no
O6 N2 1.391(2) no
O7 C19 1.409(3) no
O8 C21 1.425(3) no
N1 C7 1.299(3) no
N2 C18 1.291(2) no
C1 C2 1.410(3) no
C1 C6 1.412(3) no
C2 C3 1.389(3) no
C3 C4 1.397(3) no
C4 C5 1.390(3) no
C5 C6 1.418(3) no
C6 C7 1.464(3) no
C8 C9 1.495(4) no
C10 C11 1.485(4) no
C12 C13 1.410(3) no
C12 C17 1.416(3) no
C13 C14 1.391(3) no
C14 C15 1.393(3) no
C15 C16 1.395(3) no
C16 C17 1.416(3) no
C17 C18 1.470(3) no
C19 C20 1.512(3) no
C21 C22 1.465(4) no
C2 H2 0.95 no
C3 H3 0.95 no
C4 H4 0.95 no
C5 H5 0.95 no
C7 H7 0.95 no
C8 H8a 0.99 no
C8 H8b 0.99 no
C9 H9a 0.98 no
C9 H9b 0.98 no
C9 H9c 0.98 no
C10 H10a 0.99 no
C10 H10b 0.99 no
C11 H11a 0.98 no
C11 H11b 0.98 no
C11 H11c 0.98 no
C13 H13 0.95 no
C14 H14 0.95 no
C15 H15 0.95 no
C16 H16 0.95 no
C18 H18 0.95 no
C19 H19a 0.99 no
C19 H19b 0.99 no
C20 H20a 0.98 no
C20 H20b 0.98 no
C20 H20c 0.98 no
C21 H21a 0.99 no
C21 H21b 0.99 no
C22 H22a 0.98 no
C22 H22b 0.98 no
C22 H22c 0.98 no

loop_
_geom_torsion_atom_site_label_1
_geom_torsion_atom_site_label_2
_geom_torsion_atom_site_label_3
_geom_torsion_atom_site_label_4
_geom_torsion
_geom_torsion_publ_flag
O4 Nb1 O1 C1 -84.3(2) no
O3 Nb1 O1 C1 172.8(2) no
O9 Nb1 O1 C1 8.0(3) no
O6 Nb1 O1 C1 85.4(2) no
N1 Nb1 O1 C1 8.1(2) no
O7 Nb2 O2 N1 135.80(10) no
O8 Nb2 O2 N1 -18.2(3) no
O9 Nb2 O2 N1 32.20(10) no
O5 Nb2 O2 N1 -125.00(10) no
N2 Nb2 O2 N1 -47.10(10) no
O4 Nb1 O3 C8 146.3(2) no
O9 Nb1 O3 C8 55.3(2) no
O1 Nb1 O3 C8 -118.3(2) no
O6 Nb1 O3 C8 -24.9(2) no
N1 Nb1 O3 C8 -41.6(4) no
O3 Nb1 O4 C10 -121.7(3) no
O9 Nb1 O4 C10 -17.3(3) no
O1 Nb1 O4 C10 138.6(3) no
O6 Nb1 O4 C10 13.4(5) no
N1 Nb1 O4 C10 60.3(3) no
O7 Nb2 O5 C12 170.9(2) no
O8 Nb2 O5 C12 -88.6(2) no
O9 Nb2 O5 C12 8.9(3) no
O2 Nb2 O5 C12 76.8(2) no
N2 Nb2 O5 C12 -0.4(2) no
O4 Nb1 O6 N2 3.8(3) no
O3 Nb1 O6 N2 140.20(10) no
O9 Nb1 O6 N2 34.90(10) no
O1 Nb1 O6 N2 -121.20(10) no
N1 Nb1 O6 N2 -44.20(10) no
O8 Nb2 O7 C19 52.5(3) no
O9 Nb2 O7 C19 -38.1(4) no
O5 Nb2 O7 C19 149.5(3) no
O2 Nb2 O7 C19 -120.8(3) no
O7 Nb2 O8 C21 -118.6(3) no
O9 Nb2 O8 C21 -14.6(3) no
O5 Nb2 O8 C21 141.1(3) no
O2 Nb2 O8 C21 35.2(4) no
N2 Nb2 O8 C21 63.3(3) no
O7 Nb2 O9 Nb1 -136.10(10) no
O8 Nb2 O9 Nb1 124.60(10) no
O5 Nb2 O9 Nb1 25.5(2) no
O2 Nb2 O9 Nb1 -43.80(10) no
N2 Nb2 O9 Nb1 34.90(10) no
O4 Nb1 O9 Nb2 128.60(10) no
O3 Nb1 O9 Nb2 -129.40(10) no
O1 Nb1 O9 Nb2 35.1(2) no
O6 Nb1 O9 Nb2 -44.90(10) no
N1 Nb1 O9 Nb2 35.00(10) no
Nb2 O2 N1 C7 154.20(10) no
Nb2 O2 N1 Nb1 -19.8(2) no
O4 Nb1 N1 C7 95.2(2) no
O3 Nb1 N1 C7 -77.2(3) no
O9 Nb1 N1 C7 -177.7(2) no
O1 Nb1 N1 C7 2.3(2) no
O6 Nb1 N1 C7 -94.2(2) no
O4 Nb1 N1 O2 -92.10(10) no
O3 Nb1 N1 O2 95.6(2) no
O9 Nb1 N1 O2 -4.90(10) no
O1 Nb1 N1 O2 175.10(10) no
O6 Nb1 N1 O2 78.60(10) no
Nb1 O6 N2 C18 151.10(10) no
Nb1 O6 N2 Nb2 -23.4(2) no
O8 Nb2 N2 C18 95.5(2) no
O9 Nb2 N2 C18 -176.0(2) no
O5 Nb2 N2 C18 0.0(2) no
O2 Nb2 N2 C18 -91.8(2) no
O8 Nb2 N2 O6 -91.10(10) no
O9 Nb2 N2 O6 -2.70(10) no
O5 Nb2 N2 O6 173.30(10) no
O2 Nb2 N2 O6 81.60(10) no
Nb1 O1 C1 C2 167.8(2) no
Nb1 O1 C1 C6 -12.1(3) no
O1 C1 C2 C3 179.1(2) no
C6 C1 C2 C3 -1.0(3) no
C1 C2 C3 C4 -1.6(3) no
C2 C3 C4 C5 2.0(3) no
C3 C4 C5 C6 0.3(3) no
O1 C1 C6 C5 -176.9(2) no
C2 C1 C6 C5 3.2(3) no
O1 C1 C6 C7 4.0(3) no
C2 C1 C6 C7 -175.9(2) no
C4 C5 C6 C1 -2.8(3) no
C4 C5 C6 C7 176.3(2) no
O2 N1 C7 C6 179.8(2) no
Nb1 N1 C7 C6 -7.3(3) no
C1 C6 C7 N1 4.5(3) no
C5 C6 C7 N1 -174.6(2) no
Nb1 O3 C8 C9 97.3(3) no
Nb1 O4 C10 C11 -76.9(4) no
Nb2 O5 C12 C13 -176.7(2) no
Nb2 O5 C12 C17 2.8(3) no
O5 C12 C13 C14 -178.5(2) no
C17 C12 C13 C14 2.0(3) no
C12 C13 C14 C15 -0.3(3) no
C13 C14 C15 C16 -1.5(3) no
C14 C15 C16 C17 1.5(3) no
C15 C16 C17 C12 0.2(3) no
C15 C16 C17 C18 -176.6(2) no
O5 C12 C17 C16 178.5(2) no
C13 C12 C17 C16 -2.0(3) no
O5 C12 C17 C18 -4.7(3) no
C13 C12 C17 C18 174.8(2) no
O6 N2 C18 C17 -175.4(2) no
Nb2 N2 C18 C17 -2.0(3) no
C16 C17 C18 N2 -178.8(2) no
C12 C17 C18 N2 4.5(3) no
Nb2 O7 C19 C20 -143.7(3) no
Nb2 O8 C21 C22 -104.8(3) no
